data_4514466
loop_
_publ_author_name
'Wang, Chun-Yun'
'Takeda, Takashi'
'Melvin Ten Kate, Otmar'
'Funahashi, Shiro'
'Xie, Rong-Jun'
'Takahashi, Kohsei'
'Hirosaki, Naoto'

_publ_section_title
;
 New Deep-Blue-Emitting Ce-Doped A<sub>4-<i>m</i></sub>B<sub> <i>n</i>
 </sub>C<sub>19+2<i>m</i></sub>X<sub>29+<i>m</i></sub> (A = Sr, La; B =
 Li; C = Si, Al; X = O, N; 0 &#x2264; <i>m</i> &#x2264; 1; 0 &#x2264;
 <i>n</i> &#x2264; 1) Phosphors for High-Color-Rendering Warm White
 Light-Emitting Diodes.
;
_journal_issue 32
_journal_name_full 'ACS applied materials &amp; interfaces'
_journal_page_first 29047
_journal_page_last 29055
_journal_paper_doi 10.1021/acsami.9b09982
_journal_volume 11
_journal_year 2019
_chemical_absolute_configuration unk
_chemical_formula_sum 'Al5.56 Eu0.15 Li N23.1 O6.32 Si14.27 Sr3.43'
_chemical_formula_weight 1306.44
_space_group_IT_number 156
_space_group_name_Hall 'P 3 -2"'
_space_group_name_H-M_alt 'P 3 m 1'
_symmetry_cell_setting trigonal
_symmetry_space_group_name_Hall 'P 3 -2"'
_symmetry_space_group_name_H-M 'P 3 m 1'
_audit_creation_date 2019-03-29T14:51:02-00:00
_audit_creation_method 'WinGX routine CIF_UPDATE'
_cell_angle_alpha 90
_cell_angle_beta 90
_cell_angle_gamma 120
_cell_formula_units_Z 1
_cell_length_a 12.1029(2)
_cell_length_b 12.1029(2)
_cell_length_c 4.88250(10)
_cell_measurement_reflns_used 4534
_cell_measurement_temperature 293(2)
_cell_measurement_theta_max 45.261
_cell_measurement_theta_min 3.366
_cell_volume 619.372(19)
_computing_cell_refinement 'APEX2 (Bruker AXS, 2009)'
_computing_data_collection 'APEX2 (Bruker AXS, 2009)'
_computing_data_reduction 'SAINT (Bruker AXS, 2009)'
_computing_molecular_graphics 'VESTA (Momma and Izumi, 2011)'
_computing_structure_refinement 'SHELXL-2013 (Sheldrick, 2013)'
_computing_structure_solution 'SHELXS-97 (Sheldrick, 2008)'
_diffrn_ambient_temperature 293(2)
_diffrn_detector_area_resol_mean 8.333
_diffrn_measured_fraction_theta_full 0.995
_diffrn_measured_fraction_theta_max 0.997
_diffrn_measurement_device_type 'Bruker APEXII CCD area detector'
_diffrn_measurement_method 'omega scans'
_diffrn_radiation_monochromator 'Bruker Helios multilayer confocal mirror'
_diffrn_radiation_source 'Bruker TXS fine-focus rotating anode'
_diffrn_radiation_type MoK\a
_diffrn_radiation_wavelength 0.71073
_diffrn_reflns_av_R_equivalents 0.0327
_diffrn_reflns_Laue_measured_fraction_full 0.995
_diffrn_reflns_Laue_measured_fraction_max 0.997
_diffrn_reflns_limit_h_max 24
_diffrn_reflns_limit_h_min -24
_diffrn_reflns_limit_k_max 23
_diffrn_reflns_limit_k_min -22
_diffrn_reflns_limit_l_max 9
_diffrn_reflns_limit_l_min -9
_diffrn_reflns_number 12211
_diffrn_reflns_point_group_measured_fraction_full 0.978
_diffrn_reflns_point_group_measured_fraction_max 0.963
_diffrn_reflns_theta_full 25.242
_diffrn_reflns_theta_max 45.294
_diffrn_reflns_theta_min 1.943
_exptl_absorpt_coefficient_mu 8.723
_exptl_absorpt_correction_T_max 0.901
_exptl_absorpt_correction_T_min 0.882
_exptl_absorpt_correction_type multi-scan
_exptl_absorpt_process_details
;
SADABS Sheldrick 2001
;
_exptl_crystal_colour clear
_exptl_crystal_density_diffrn 3.503
_exptl_crystal_description columnar
_exptl_crystal_F_000 627.3
_exptl_crystal_size_max 0.084
_exptl_crystal_size_mid 0.020
_exptl_crystal_size_min 0.016
_refine_diff_density_max 2.266
_refine_diff_density_min -0.836
_refine_diff_density_rms 0.158
_refine_ls_abs_structure_details
;
 Flack x determined using 1099 quotients [(I+)-(I-)]/[(I+)+(I-)]
 (Parsons and Flack (2004), Acta Cryst. A60, s61).
;
_refine_ls_abs_structure_Flack 0.018(4)
_refine_ls_extinction_method none
_refine_ls_goodness_of_fit_ref 0.983
_refine_ls_hydrogen_treatment undef
_refine_ls_matrix_type full
_refine_ls_number_parameters 112
_refine_ls_number_reflns 3414
_refine_ls_number_restraints 2
_refine_ls_restrained_S_all 0.983
_refine_ls_R_factor_all 0.0388
_refine_ls_R_factor_gt 0.0301
_refine_ls_shift/su_max 0.001
_refine_ls_shift/su_mean 0
_refine_ls_structure_factor_coef Fsqd
_refine_ls_weighting_details
;
 w=1/[\s^2^(Fo^2^)+(0.0155P)^2^]
 where P=(Fo^2^+2Fc^2^)/3
;
_refine_ls_weighting_scheme calc
_refine_ls_wR_factor_ref 0.0656
_reflns_number_gt 2913
_reflns_number_total 3414
_reflns_threshold_expression 'I > 2\s(I)'
_cod_data_source_file am9b09982_si_002.cif
_cod_data_source_block 7278020301_p3m1
_cod_original_cell_volume 619.37(2)
_cod_original_formula_sum 'Al5.56 Eu0.15 Li N23.10 O6.32 Si14.27 Sr3.43'
_cod_database_code 4514466

loop_
_space_group_symop_operation_xyz
'x, y, z'
'-y, x-y, z'
'-x+y, -x, z'
'-x+y, y, z'
'x, x-y, z'
'-y, -x, z'

loop_
_atom_site_label
_atom_site_fract_x
_atom_site_fract_y
_atom_site_fract_z
_atom_site_U_iso_or_equiv
_atom_site_adp_type
_atom_site_calc_flag
_atom_site_occupancy
_atom_site_type_symbol
Sr1 0.44564(2) 0.89128(3) 0.67594(10) 0.01576(7) Uani d 0.9574 Sr
Eu1 0.44564(2) 0.89128(3) 0.67594(10) 0.01576(7) Uani d 0.0426 Eu
Sr2 0 1 0.3339(19) 0.0226(13) Uani d 0.0915 Sr
Eu2 0 1 0.3339(19) 0.0226(13) Uani d 0.0041 Eu
Sr3 0 1 0.2009(6) 0.0770(10) Uani d 0.4697 Sr
Eu3 0 1 0.2009(6) 0.0770(10) Uani d 0.0209 Eu
Li1 0.6667 0.3333 0.162(3) 0.017(2) Uani d 1 Li
Si1 0.41041(6) 0.07993(6) 0.19192(13) 0.00449(9) Uani d 0.7196 Si
Al1 0.41041(6) 0.07993(6) 0.19192(13) 0.00449(9) Uani d 0.2804 Al
Si2 0.49262(10) 0.24631(5) 0.68075(19) 0.00768(15) Uani d 0.7196 Si
Al2 0.49262(10) 0.24631(5) 0.68075(19) 0.00768(15) Uani d 0.2804 Al
Si3 0.24364(6) 0.99790(6) 0.70254(13) 0.00439(9) Uani d 0.7196 Si
Al3 0.24364(6) 0.99790(6) 0.70254(13) 0.00439(9) Uani d 0.2804 Al
Si4 0.18013(4) 0.81987(4) 0.21227(19) 0.00563(13) Uani d 0.7196 Si
Al4 0.18013(4) 0.81987(4) 0.21227(19) 0.00563(13) Uani d 0.2804 Al
Si5 0.3333 0.6667 0.1722(4) 0.0096(3) Uani d 0.7196 Si
Al5 0.3333 0.6667 0.1722(4) 0.0096(3) Uani d 0.2804 Al
Si6 0 1 0.8567(8) 0.0068(4) Uani d 0.2978 Si
Al6 0 1 0.8567(8) 0.0068(4) Uani d 0.116 Al
Si7 0 1 0.5436(8) 0.0068(4) Uani d 0.2978 Si
Al7 0 1 0.5436(8) 0.0068(4) Uani d 0.116 Al
N1 0.14604(16) 0.85396(16) 0.5427(6) 0.0132(5) Uani d 0.7852 N
O1 0.14604(16) 0.85396(16) 0.5427(6) 0.0132(5) Uani d 0.2148 O
N2 0.39306(19) 0.07817(18) 0.5440(4) 0.0084(3) Uani d 0.7852 N
O2 0.39306(19) 0.07817(18) 0.5440(4) 0.0084(3) Uani d 0.2148 O
N3 0.1619(3) 0.08096(14) 0.7031(6) 0.0114(4) Uani d 0.7852 N
O3 0.1619(3) 0.08096(14) 0.7031(6) 0.0114(4) Uani d 0.2148 O
N4 0.6667 0.3333 0.6055(10) 0.0104(7) Uani d 0.7852 N
O4 0.6667 0.3333 0.6055(10) 0.0104(7) Uani d 0.2148 O
N5 0.4626(3) 0.23130(13) 0.0571(6) 0.0092(4) Uani d 0.7852 N
O5 0.4626(3) 0.23130(13) 0.0571(6) 0.0092(4) Uani d 0.2148 O
N6 0.51921(14) 0.0384(3) 0.1207(5) 0.0085(4) Uani d 0.7852 N
O6 0.51921(14) 0.0384(3) 0.1207(5) 0.0085(4) Uani d 0.2148 O
N7 0.2727(2) 0.9636(2) 0.0346(4) 0.0128(3) Uani d 0.7852 N
O7 0.2727(2) 0.9636(2) 0.0346(4) 0.0128(3) Uani d 0.2148 O
N8 0.3333 0.6667 0.8405(11) 0.0155(9) Uani d 0.7852 N
O8 0.3333 0.6667 0.8405(11) 0.0155(9) Uani d 0.2148 O
N9 0.25946(15) 0.74054(15) 0.2923(7) 0.0156(5) Uani d 0.7852 N
O9 0.25946(15) 0.74054(15) 0.2923(7) 0.0156(5) Uani d 0.2148 O
N10 0 1 0.2009(6) 0.0770(10) Uani d 0.325 N
O10 0 1 0.2009(6) 0.0770(10) Uani d 0.0889 O

loop_
_atom_site_aniso_label
_atom_site_aniso_U_11
_atom_site_aniso_U_22
_atom_site_aniso_U_33
_atom_site_aniso_U_12
_atom_site_aniso_U_13
_atom_site_aniso_U_23
Sr1 0.01105(10) 0.01111(13) 0.02516(16) 0.00555(6) -0.00015(6) -0.00030(12)
Eu1 0.01105(10) 0.01111(13) 0.02516(16) 0.00555(6) -0.00015(6) -0.00030(12)
Sr2 0.022(2) 0.022(2) 0.024(4) 0.0110(10) 0 0
Eu2 0.022(2) 0.022(2) 0.024(4) 0.0110(10) 0 0
Sr3 0.1012(17) 0.1012(17) 0.0286(10) 0.0506(8) 0 0
Eu3 0.1012(17) 0.1012(17) 0.0286(10) 0.0506(8) 0 0
Li1 0.015(3) 0.015(3) 0.022(6) 0.0073(16) 0 0
Si1 0.0046(2) 0.0045(2) 0.0038(2) 0.00184(17) -0.00022(17) -0.00008(18)
Al1 0.0046(2) 0.0045(2) 0.0038(2) 0.00184(17) -0.00022(17) -0.00008(18)
Si2 0.0071(3) 0.0081(3) 0.0075(4) 0.00357(17) -0.0001(3) -0.00003(14)
Al2 0.0071(3) 0.0081(3) 0.0075(4) 0.00357(17) -0.0001(3) -0.00003(14)
Si3 0.0041(2) 0.0042(2) 0.0043(2) 0.00165(18) 0.00013(17) 0.00019(16)
Al3 0.0041(2) 0.0042(2) 0.0043(2) 0.00165(18) 0.00013(17) 0.00019(16)
Si4 0.0050(2) 0.0050(2) 0.0060(3) 0.0018(3) 0.00004(14) -0.00004(14)
Al4 0.0050(2) 0.0050(2) 0.0060(3) 0.0018(3) 0.00004(14) -0.00004(14)
Si5 0.0073(4) 0.0073(4) 0.0143(7) 0.00363(19) 0 0
Al5 0.0073(4) 0.0073(4) 0.0143(7) 0.00363(19) 0 0
Si6 0.0061(6) 0.0061(6) 0.0083(10) 0.0030(3) 0 0
Al6 0.0061(6) 0.0061(6) 0.0083(10) 0.0030(3) 0 0
Si7 0.0061(6) 0.0061(6) 0.0083(10) 0.0030(3) 0 0
Al7 0.0061(6) 0.0061(6) 0.0083(10) 0.0030(3) 0 0
N1 0.0104(7) 0.0104(7) 0.0114(11) -0.0002(9) 0.0027(5) -0.0027(5)
O1 0.0104(7) 0.0104(7) 0.0114(11) -0.0002(9) 0.0027(5) -0.0027(5)
N2 0.0092(7) 0.0082(7) 0.0071(7) 0.0037(6) 0.0012(5) 0.0009(5)
O2 0.0092(7) 0.0082(7) 0.0071(7) 0.0037(6) 0.0012(5) 0.0009(5)
N3 0.0111(11) 0.0085(7) 0.0157(12) 0.0055(5) 0.0013(9) 0.0007(4)
O3 0.0111(11) 0.0085(7) 0.0157(12) 0.0055(5) 0.0013(9) 0.0007(4)
N4 0.0111(11) 0.0111(11) 0.0088(17) 0.0056(6) 0 0
O4 0.0111(11) 0.0111(11) 0.0088(17) 0.0056(6) 0 0
N5 0.0116(10) 0.0089(7) 0.0080(10) 0.0058(5) 0.0021(8) 0.0011(4)
O5 0.0116(10) 0.0089(7) 0.0080(10) 0.0058(5) 0.0021(8) 0.0011(4)
N6 0.0069(6) 0.0123(10) 0.0080(10) 0.0062(5) -0.0009(4) -0.0019(8)
O6 0.0069(6) 0.0123(10) 0.0080(10) 0.0062(5) -0.0009(4) -0.0019(8)
N7 0.0110(8) 0.0114(8) 0.0086(7) 0.0001(6) -0.0026(6) 0.0018(6)
O7 0.0110(8) 0.0114(8) 0.0086(7) 0.0001(6) -0.0026(6) 0.0018(6)
N8 0.0191(14) 0.0191(14) 0.0082(18) 0.0096(7) 0 0
O8 0.0191(14) 0.0191(14) 0.0082(18) 0.0096(7) 0 0
N9 0.0143(9) 0.0143(9) 0.0210(14) 0.0093(11) 0.0001(5) -0.0001(5)
O9 0.0143(9) 0.0143(9) 0.0210(14) 0.0093(11) 0.0001(5) -0.0001(5)
N10 0.1012(17) 0.1012(17) 0.0286(10) 0.0506(8) 0 0
O10 0.1012(17) 0.1012(17) 0.0286(10) 0.0506(8) 0 0

loop_
_atom_type_symbol
_atom_type_description
_atom_type_scat_dispersion_real
_atom_type_scat_dispersion_imag
_atom_type_scat_source
N N 0.0061 0.0033 'International Tables Vol C Tables 4.2.6.8 and 6.1.1.4'
Si Si 0.0817 0.0704 'International Tables Vol C Tables 4.2.6.8 and 6.1.1.4'
Sr Sr -1.5307 3.2498 'International Tables Vol C Tables 4.2.6.8 and 6.1.1.4'
Li Li -0.0003 0.0001 'International Tables Vol C Tables 4.2.6.8 and 6.1.1.4'
O O 0.0106 0.006 'International Tables Vol C Tables 4.2.6.8 and 6.1.1.4'
Al Al 0.0645 0.0514 'International Tables Vol C Tables 4.2.6.8 and 6.1.1.4'
Eu Eu -0.1578 3.6682 'International Tables Vol C Tables 4.2.6.8 and 6.1.1.4'

loop_
_geom_angle_atom_site_label_1
_geom_angle_atom_site_label_2
_geom_angle_atom_site_label_3
_geom_angle
_geom_angle_site_symmetry_1
_geom_angle_site_symmetry_3
N8 Sr1 O6 106.54(13) . 1_566
N8 Sr1 N6 106.54(13) . 1_566
O6 Sr1 N6 0.00(13) 1_566 1_566
N8 Sr1 O2 139.40(4) . 4_665
O6 Sr1 O2 77.04(6) 1_566 4_665
N6 Sr1 O2 77.04(6) 1_566 4_665
N8 Sr1 N2 139.40(4) . 4_665
O6 Sr1 N2 77.04(6) 1_566 4_665
N6 Sr1 N2 77.04(6) 1_566 4_665
O2 Sr1 N2 0.00(12) 4_665 4_665
N8 Sr1 O2 139.40(4) . 1_565
O6 Sr1 O2 77.04(6) 1_566 1_565
N6 Sr1 O2 77.04(6) 1_566 1_565
O2 Sr1 O2 81.20(8) 4_665 1_565
N2 Sr1 O2 81.20(8) 4_665 1_565
N8 Sr1 N2 139.40(4) . 1_565
O6 Sr1 N2 77.04(6) 1_566 1_565
N6 Sr1 N2 77.04(6) 1_566 1_565
O2 Sr1 N2 81.20(8) 4_665 1_565
N2 Sr1 N2 81.20(8) 4_665 1_565
O2 Sr1 N2 0.00(7) 1_565 1_565
N8 Sr1 O9 71.41(11) . 3_565
O6 Sr1 O9 150.94(6) 1_566 3_565
N6 Sr1 O9 150.94(6) 1_566 3_565
O2 Sr1 O9 86.36(7) 4_665 3_565
N2 Sr1 O9 86.36(7) 4_665 3_565
O2 Sr1 O9 124.15(7) 1_565 3_565
N2 Sr1 O9 124.15(7) 1_565 3_565
N8 Sr1 N9 71.41(11) . 3_565
O6 Sr1 N9 150.94(6) 1_566 3_565
N6 Sr1 N9 150.94(6) 1_566 3_565
O2 Sr1 N9 86.36(7) 4_665 3_565
N2 Sr1 N9 86.36(7) 4_665 3_565
O2 Sr1 N9 124.15(7) 1_565 3_565
N2 Sr1 N9 124.15(7) 1_565 3_565
O9 Sr1 N9 0.00(12) 3_565 3_565
N8 Sr1 N9 71.41(11) . .
O6 Sr1 N9 150.95(7) 1_566 .
N6 Sr1 N9 150.95(7) 1_566 .
O2 Sr1 N9 124.15(7) 4_665 .
N2 Sr1 N9 124.15(7) 4_665 .
O2 Sr1 N9 86.36(7) 1_565 .
N2 Sr1 N9 86.36(7) 1_565 .
O9 Sr1 N9 57.39(13) 3_565 .
N9 Sr1 N9 57.39(13) 3_565 .
O3 Sr2 N3 0.00(8) 1_565 1_565
O3 Sr2 O3 72.8(3) 1_565 2_565
N3 Sr2 O3 72.8(3) 1_565 2_565
O3 Sr2 N3 72.8(3) 1_565 2_565
N3 Sr2 N3 72.8(3) 1_565 2_565
O3 Sr2 N3 0.00(6) 2_565 2_565
O3 Sr3 N3 0 3_564 3_564
O3 Sr3 O3 59.44(10) 3_564 2_564
N3 Sr3 O3 59.44(10) 3_564 2_564
O3 Sr3 N3 59.44(10) 3_564 2_564
N3 Sr3 N3 59.44(10) 3_564 2_564
O3 Sr3 N3 0.00(11) 2_564 2_564
O3 Sr3 O3 59.44(10) 3_564 1_564
N3 Sr3 O3 59.44(10) 3_564 1_564
O3 Sr3 O3 59.44(10) 2_564 1_564
N3 Sr3 O3 59.44(10) 2_564 1_564
O3 Sr3 N3 59.44(10) 3_564 1_564
N3 Sr3 N3 59.44(10) 3_564 1_564
O3 Sr3 N3 59.44(10) 2_564 1_564
N3 Sr3 N3 59.44(10) 2_564 1_564
O3 Sr3 N3 0.00(9) 1_564 1_564
N4 Li1 N5 103.5(4) . .
N4 Li1 O5 103.5(4) . 2_655
N5 Li1 O5 114.8(3) . 2_655
N4 Li1 N5 103.5(4) . 2_655
N5 Li1 N5 114.8(3) . 2_655
O5 Li1 N5 0.00(15) 2_655 2_655
N4 Li1 O5 103.5(4) . 3_665
N5 Li1 O5 114.8(3) . 3_665
O5 Li1 O5 114.8(3) 2_655 3_665
N5 Li1 O5 114.8(3) 2_655 3_665
N4 Li1 N5 103.5(4) . 3_665
N5 Li1 N5 114.8(3) . 3_665
O5 Li1 N5 114.8(3) 2_655 3_665
N5 Li1 N5 114.8(3) 2_655 3_665
O5 Li1 N5 0.00(17) 3_665 3_665
N4 Li1 N4 180 . 1_554
N5 Li1 N4 76.5(4) . 1_554
O5 Li1 N4 76.5(4) 2_655 1_554
N5 Li1 N4 76.5(4) 2_655 1_554
O5 Li1 N4 76.5(4) 3_665 1_554
N5 Li1 N4 76.5(4) 3_665 1_554
N6 Si1 N2 108.25(11) . .
N6 Si1 O7 104.28(13) . 1_545
N2 Si1 O7 111.64(10) . 1_545
N6 Si1 N7 104.28(13) . 1_545
N2 Si1 N7 111.64(10) . 1_545
O7 Si1 N7 0.0(3) 1_545 1_545
N6 Si1 N5 108.25(13) . .
N2 Si1 N5 111.50(11) . .
O7 Si1 N5 112.52(12) 1_545 .
N7 Si1 N5 112.52(12) 1_545 .
N4 Si2 O5 111.11(17) . 1_556
N4 Si2 N5 111.11(17) . 1_556
O5 Si2 N5 0.0(3) 1_556 1_556
N4 Si2 O2 118.07(10) . 5
O5 Si2 O2 104.74(9) 1_556 5
N5 Si2 O2 104.74(9) 1_556 5
N4 Si2 N2 118.07(10) . 5
O5 Si2 N2 104.74(9) 1_556 5
N5 Si2 N2 104.74(9) 1_556 5
O2 Si2 N2 0.00(7) 5 5
N4 Si2 N2 118.07(10) . .
O5 Si2 N2 104.73(9) 1_556 .
N5 Si2 N2 104.73(9) 1_556 .
O2 Si2 N2 98.30(13) 5 .
N2 Si2 N2 98.30(13) 5 .
N1 Si3 O3 106.61(15) . 1_565
N1 Si3 N3 106.61(15) . 1_565
O3 Si3 N3 0.0(2) 1_565 1_565
N1 Si3 O2 110.87(11) . 1_565
O3 Si3 O2 114.30(11) 1_565 1_565
N3 Si3 O2 114.30(11) 1_565 1_565
N1 Si3 N2 110.87(11) . 1_565
O3 Si3 N2 114.30(11) 1_565 1_565
N3 Si3 N2 114.30(11) 1_565 1_565
O2 Si3 N2 0.00(15) 1_565 1_565
N1 Si3 O7 107.23(12) . 1_556
O3 Si3 O7 112.21(13) 1_565 1_556
N3 Si3 O7 112.21(13) 1_565 1_556
O2 Si3 O7 105.46(10) 1_565 1_556
N2 Si3 O7 105.46(10) 1_565 1_556
N1 Si3 N7 107.23(12) . 1_556
O3 Si3 N7 112.21(13) 1_565 1_556
N3 Si3 N7 112.21(13) 1_565 1_556
O2 Si3 N7 105.46(10) 1_565 1_556
N2 Si3 N7 105.46(10) 1_565 1_556
O7 Si3 N7 0.00(15) 1_556 1_556
N9 Si4 O7 114.20(10) . 6_665
N9 Si4 N7 114.20(10) . 6_665
O7 Si4 N7 0.0(2) 6_665 6_665
N9 Si4 N7 114.20(10) . .
O7 Si4 N7 109.02(14) 6_665 .
N7 Si4 N7 109.02(14) 6_665 .
N9 Si4 N1 100.67(17) . .
O7 Si4 N1 109.15(10) 6_665 .
N7 Si4 N1 109.15(10) 6_665 .
N7 Si4 N1 109.15(10) . .
O8 Si5 N8 0.0000(10) 1_554 1_554
O8 Si5 N9 110.74(13) 1_554 .
N8 Si5 N9 110.74(13) 1_554 .
O8 Si5 O9 110.74(13) 1_554 3_565
N8 Si5 O9 110.74(13) 1_554 3_565
N9 Si5 O9 108.17(14) . 3_565
O8 Si5 N9 110.74(13) 1_554 3_565
N8 Si5 N9 110.74(13) 1_554 3_565
N9 Si5 N9 108.17(14) . 3_565
O9 Si5 N9 0.0(2) 3_565 3_565
O8 Si5 O9 110.74(13) 1_554 2_665
N8 Si5 O9 110.74(13) 1_554 2_665
N9 Si5 O9 108.17(14) . 2_665
O9 Si5 O9 108.17(14) 3_565 2_665
N9 Si5 O9 108.17(14) 3_565 2_665
O8 Si5 N9 110.74(13) 1_554 2_665
N8 Si5 N9 110.74(13) 1_554 2_665
N9 Si5 N9 108.17(14) . 2_665
O9 Si5 N9 108.17(14) 3_565 2_665
N9 Si5 N9 108.17(14) 3_565 2_665
O9 Si5 N9 0.00(13) 2_665 2_665
O10 Si6 N10 0.000(2) 1_556 1_556
Si7 Si6 O3 66.15(14) . 3_565
O10 Si6 O3 113.85(15) 1_556 3_565
N10 Si6 O3 113.85(15) 1_556 3_565
O10 Si6 N3 113.85(15) 1_556 3_565
N10 Si6 N3 113.85(15) 1_556 3_565
O3 Si6 N3 0 3_565 3_565
O10 Si6 O3 113.85(15) 1_556 1_565
N10 Si6 O3 113.85(15) 1_556 1_565
O3 Si6 O3 104.76(17) 3_565 1_565
N3 Si6 O3 104.76(17) 3_565 1_565
O10 Si6 N3 113.85(15) 1_556 1_565
N10 Si6 N3 113.85(15) 1_556 1_565
O3 Si6 N3 104.76(17) 3_565 1_565
N3 Si6 N3 104.76(17) 3_565 1_565
O3 Si6 N3 0.00(17) 1_565 1_565
O10 Si6 O3 113.85(14) 1_556 2_565
N10 Si6 O3 113.85(14) 1_556 2_565
O3 Si6 O3 104.76(17) 3_565 2_565
N3 Si6 O3 104.76(17) 3_565 2_565
O3 Si6 O3 104.76(17) 1_565 2_565
N3 Si6 O3 104.76(17) 1_565 2_565
O10 Si6 N3 113.85(14) 1_556 2_565
N10 Si6 N3 113.85(14) 1_556 2_565
O3 Si6 N3 104.76(17) 3_565 2_565
N3 Si6 N3 104.76(17) 3_565 2_565
O3 Si6 N3 104.76(17) 1_565 2_565
N3 Si6 N3 104.76(17) 1_565 2_565
O3 Si6 N3 0.00(6) 2_565 2_565
O3 Si7 N3 0.0(2) 1_565 1_565
O3 Si7 O3 103.84(16) 1_565 3_565
N3 Si7 O3 103.84(16) 1_565 3_565
O3 Si7 N3 103.84(16) 1_565 3_565
N3 Si7 N3 103.84(16) 1_565 3_565
O3 Si7 N3 0 3_565 3_565

loop_
_geom_bond_atom_site_label_1
_geom_bond_atom_site_label_2
_geom_bond_site_symmetry_2
_geom_bond_distance
Sr1 N8 . 2.4876(18)
Sr1 O6 1_566 2.664(3)
Sr1 N6 1_566 2.664(3)
Sr1 O2 4_665 2.7157(19)
Sr1 N2 4_665 2.7157(19)
Sr1 O2 1_565 2.7157(19)
Sr1 N2 1_565 2.7157(19)
Sr1 O9 3_565 2.793(2)
Sr1 N9 3_565 2.793(2)
Sr1 N9 . 2.793(2)
Sr2 O3 1_565 2.476(7)
Sr2 N3 1_565 2.476(7)
Sr2 O3 2_565 2.476(7)
Sr2 N3 2_565 2.476(7)
Sr3 O3 3_564 2.964(4)
Sr3 N3 3_564 2.964(4)
Sr3 O3 2_564 2.964(4)
Sr3 N3 2_564 2.964(4)
Sr3 O3 1_564 2.964(4)
Sr3 N3 1_564 2.964(4)
Li1 N4 . 2.166(14)
Li1 N5 . 2.199(4)
Li1 O5 2_655 2.199(4)
Li1 N5 2_655 2.199(4)
Li1 O5 3_665 2.199(4)
Li1 N5 3_665 2.199(4)
Li1 N4 1_554 2.717(14)
Si1 N6 . 1.6640(12)
Si1 N2 . 1.731(2)
Si1 O7 1_545 1.733(2)
Si1 N7 1_545 1.733(2)
Si1 N5 . 1.7411(15)
Si2 N4 . 1.8609(14)
Si2 O5 1_556 1.864(3)
Si2 N5 1_556 1.864(3)
Si2 O2 5 1.894(2)
Si2 N2 5 1.894(2)
Si2 N2 . 1.894(2)
Si3 N1 . 1.7268(16)
Si3 O3 1_565 1.7271(16)
Si3 N3 1_565 1.7271(16)
Si3 O2 1_565 1.748(2)
Si3 N2 1_565 1.748(2)
Si3 O7 1_556 1.753(2)
Si3 N7 1_556 1.753(2)
Si4 N9 . 1.708(3)
Si4 O7 6_665 1.756(2)
Si4 N7 6_665 1.756(2)
Si4 N7 . 1.756(2)
Si4 N1 . 1.764(3)
Si5 O8 1_554 1.620(5)
Si5 N8 1_554 1.620(5)
Si5 N9 . 1.656(3)
Si5 O9 3_565 1.656(3)
Si5 N9 3_565 1.656(3)
Si5 O9 2_665 1.656(3)
Si5 N9 2_665 1.656(3)
Si6 O10 1_556 1.680(5)
Si6 N10 1_556 1.680(5)
Si6 O3 3_565 1.856(3)
Si6 N3 3_565 1.856(3)
Si6 O3 1_565 1.856(3)
Si6 N3 1_565 1.856(3)
Si6 O3 2_565 1.856(3)
Si6 N3 2_565 1.856(3)
Si7 O3 1_565 1.867(3)
Si7 N3 1_565 1.867(3)
Si7 O3 3_565 1.867(3)
Si7 N3 3_565 1.867(3)
